data_7707938
loop_
_publ_author_name
'Karata\,s, Mert Olgun'
'Al\?ic\?i, B\"ulent'
'Passarelli, Vincenzo'
'\"Ozdemir, Ismail'
'P\'erez-Torrente, Jes\'us J'
'Castarlenas, Ricardo'

_publ_section_title
;
 Iridium(i) complexes bearing hemilabile coumarin-functionalised
 N-heterocyclic carbene ligands with application as alkyne hydrosilylation
 catalysts.
;
_journal_issue 32
_journal_name_full 'Dalton transactions (Cambridge, England : 2003)'
_journal_page_first 11206
_journal_page_last 11215
_journal_paper_doi 10.1039/d1dt01946e
_journal_volume 50
_journal_year 2021
_chemical_formula_moiety 'C23 H26 Cl Ir N2 O3, 2 (C H Cl3)'
_chemical_formula_sum 'C25 H28 Cl7 Ir N2 O3'
_chemical_formula_weight 844.84
_space_group_crystal_system monoclinic
_space_group_IT_number 14
_space_group_name_Hall '-P 2ybc'
_space_group_name_H-M_alt 'P 1 21/c 1'
_atom_sites_solution_hydrogens geom
_atom_sites_solution_primary heavy
_atom_sites_solution_secondary difmap
_audit_creation_method SHELXL-2014/7
_audit_update_record
;
2021-05-12 deposited with the CCDC.	2021-07-26 downloaded from the CCDC.
;
_cell_angle_alpha 90
_cell_angle_beta 113.8900(10)
_cell_angle_gamma 90
_cell_formula_units_Z 4
_cell_length_a 15.4363(11)
_cell_length_b 16.3179(12)
_cell_length_c 12.9166(9)
_cell_measurement_reflns_used 6236
_cell_measurement_temperature 100(2)
_cell_measurement_theta_max 27.216
_cell_measurement_theta_min 2.887
_cell_volume 2974.8(4)
_computing_cell_refinement 'SAINT+ in APEX2 (Bruker AXS,2008)'
_computing_data_collection 'SMART in APEX2 (Bruker AXS,2008)'
_computing_data_reduction 'SAINT+ in APEX2 (Bruker AXS,2008)'
_computing_molecular_graphics 'XP program, SHELXTL v6.12, Bruker2000'
_computing_publication_material 'XCIF program, PLATON(Spek, 1998)'
_computing_structure_refinement 'SHELXL-2014/7 (Sheldrick, 2014)'
_computing_structure_solution 'SHELXS-97 (Sheldrick, 1997)'
_diffrn_ambient_temperature 100(2)
_diffrn_detector_area_resol_mean 8.26
_diffrn_measured_fraction_theta_full 1.000
_diffrn_measured_fraction_theta_max 0.969
_diffrn_measurement_device_type 'Bruker SMART APEX CCD system'
_diffrn_measurement_method '\w rotations with narrow frames'
_diffrn_radiation_monochromator graphite
_diffrn_radiation_source 'fine-focus sealed tube'
_diffrn_radiation_type MoK\a
_diffrn_radiation_wavelength 0.71073
_diffrn_reflns_av_R_equivalents 0.0555
_diffrn_reflns_av_unetI/netI 0.0488
_diffrn_reflns_Laue_measured_fraction_full 1.000
_diffrn_reflns_Laue_measured_fraction_max 0.969
_diffrn_reflns_limit_h_max 20
_diffrn_reflns_limit_h_min -20
_diffrn_reflns_limit_k_max 21
_diffrn_reflns_limit_k_min -21
_diffrn_reflns_limit_l_max 17
_diffrn_reflns_limit_l_min -17
_diffrn_reflns_number 33168
_diffrn_reflns_point_group_measured_fraction_full 1.000
_diffrn_reflns_point_group_measured_fraction_max 0.969
_diffrn_reflns_theta_full 25.000
_diffrn_reflns_theta_max 28.258
_diffrn_reflns_theta_min 2.129
_exptl_absorpt_coefficient_mu 5.148
_exptl_absorpt_correction_T_max 0.5633
_exptl_absorpt_correction_T_min 0.4436
_exptl_absorpt_correction_type multi-scan
_exptl_absorpt_process_details
; 
 Multi-scan correction included in APEX2 package (Bruker AXS, 2008)
;
_exptl_crystal_colour yellow
_exptl_crystal_density_diffrn 1.886
_exptl_crystal_description prism
_exptl_crystal_F_000 1648
_exptl_crystal_size_max 0.150
_exptl_crystal_size_mid 0.090
_exptl_crystal_size_min 0.080
_refine_diff_density_max 0.789
_refine_diff_density_min -0.970
_refine_diff_density_rms 0.132
_refine_ls_extinction_method none
_refine_ls_goodness_of_fit_ref 1.031
_refine_ls_hydrogen_treatment constr
_refine_ls_matrix_type full
_refine_ls_number_parameters 409
_refine_ls_number_reflns 7145
_refine_ls_number_restraints 60
_refine_ls_restrained_S_all 1.033
_refine_ls_R_factor_all 0.0555
_refine_ls_R_factor_gt 0.0343
_refine_ls_shift/su_max 0.001
_refine_ls_shift/su_mean 0.000
_refine_ls_structure_factor_coef Fsqd
_refine_ls_weighting_details 'w=1/[\s^2^(Fo^2^)+(0.0186P)^2^+5.4368P] where P=(Fo^2^+2Fc^2^)/3'
_refine_ls_weighting_scheme calc
_refine_ls_wR_factor_gt 0.0594
_refine_ls_wR_factor_ref 0.0665
_reflns_Friedel_coverage 0.000
_reflns_number_gt 5468
_reflns_number_total 7145
_reflns_threshold_expression 'I > 2\s(I)'
_cod_data_source_file d1dt01946e2.cif
_cod_data_source_block compound_4b_VPX104_OKZ141
_cod_depositor_comments 'Adding full bibliography for 7707938--7707939.cif.'
_cod_original_sg_symbol_H-M 'P 21/c'
_cod_database_code 7707938
_shelx_shelxl_version_number 2014/7
_shelx_space_group_comment
;
The symmetry employed for this shelxl refinement is uniquely defined
by the following loop, which should always be used as a source of
symmetry information in preference to the above space-group names.
They are only intended as comments.
;

loop_
_space_group_symop_operation_xyz
'x, y, z'
'-x, y+1/2, -z+1/2'
'-x, -y, -z'
'x, -y-1/2, z-1/2'

loop_
_atom_site_label
_atom_site_type_symbol
_atom_site_fract_x
_atom_site_fract_y
_atom_site_fract_z
_atom_site_U_iso_or_equiv
_atom_site_adp_type
_atom_site_occupancy
_atom_site_site_symmetry_order
_atom_site_calc_flag
_atom_site_refinement_flags_posn
_atom_site_refinement_flags_adp
_atom_site_refinement_flags_occupancy
_atom_site_disorder_assembly
_atom_site_disorder_group
C92A C 0.3424(7) 0.7424(9) 0.1927(9) 0.041(4) Uani 0.348(3) 1 d D . P A 1
H92A H 0.3242 0.6881 0.2137 0.050 Uiso 0.348(3) 1 calc R U P A 1
Cl5A Cl 0.4195(3) 0.7886(3) 0.3187(4) 0.0480(12) Uani 0.348(3) 1 d D . P A 1
Cl6A Cl 0.4007(3) 0.7227(3) 0.1050(4) 0.0583(14) Uani 0.348(3) 1 d D . P A 1
Cl7A Cl 0.2371(3) 0.7986(2) 0.1257(3) 0.0436(11) Uani 0.348(3) 1 d D . P A 1
C92B C 0.4124(6) 0.7693(4) 0.1395(6) 0.039(2) Uani 0.652(3) 1 d D . P A 2
H92B H 0.4722 0.7462 0.1390 0.047 Uiso 0.652(3) 1 calc R U P A 2
Cl5B Cl 0.4126(2) 0.7492(2) 0.2721(3) 0.0649(8) Uani 0.652(3) 1 d D . P A 2
Cl6B Cl 0.41228(19) 0.87245(13) 0.1150(2) 0.0592(7) Uani 0.652(3) 1 d D . P A 2
Cl7B Cl 0.3179(2) 0.72126(19) 0.0313(3) 0.0928(12) Uani 0.652(3) 1 d D . P A 2
C91A C 0.8147(11) 1.0184(11) 0.2784(13) 0.025(6) Uiso 0.33(3) 1 d D . P B 1
H91A H 0.7786 0.9658 0.2644 0.030 Uiso 0.33(3) 1 calc R U P B 1
Cl2A Cl 0.9336(9) 0.9966(10) 0.3064(14) 0.049(3) Uani 0.33(3) 1 d D . P B 1
Cl3A Cl 0.8084(12) 1.0674(8) 0.3969(14) 0.040(2) Uani 0.33(3) 1 d D . P B 1
Cl4A Cl 0.7656(5) 1.0800(7) 0.1578(12) 0.040(3) Uani 0.33(3) 1 d D . P B 1
C91B C 0.8207(8) 1.0154(7) 0.2679(8) 0.041(4) Uiso 0.67(3) 1 d D . P B 2
H91B H 0.7889 0.9608 0.2585 0.049 Uiso 0.67(3) 1 calc R U P B 2
Cl2B Cl 0.9428(6) 1.0001(5) 0.3283(11) 0.059(2) Uani 0.67(3) 1 d D . P B 2
Cl3B Cl 0.7856(6) 1.0761(5) 0.3564(11) 0.0483(16) Uani 0.67(3) 1 d D . P B 2
Cl4B Cl 0.7850(9) 1.0610(6) 0.1343(5) 0.079(2) Uani 0.67(3) 1 d D . P B 2
C1 C 0.4066(3) 0.0890(3) 0.1998(5) 0.0349(12) Uani 1 1 d . . . . .
C3 C 0.5304(4) 0.0406(4) 0.1691(7) 0.065(2) Uani 1 1 d . . . . .
H3 H 0.5882 0.0135 0.1814 0.079 Uiso 1 1 calc R U . . .
C4 C 0.4760(4) 0.0805(3) 0.0764(7) 0.0604(19) Uani 1 1 d . . . . .
H4 H 0.4869 0.0872 0.0096 0.073 Uiso 1 1 calc R U . . .
C6 C 0.5275(4) 0.0074(3) 0.3579(5) 0.064(2) Uani 1 1 d . . . . .
H6A H 0.4898 0.0234 0.4001 0.095 Uiso 1 1 calc R U . . .
H6B H 0.5930 0.0258 0.3990 0.095 Uiso 1 1 calc R U . . .
H6C H 0.5263 -0.0523 0.3498 0.095 Uiso 1 1 calc R U . . .
C7 C 0.3171(4) 0.1513(3) 0.0178(5) 0.0395(13) Uani 1 1 d . . . . .
H7A H 0.2752 0.1116 -0.0380 0.047 Uiso 1 1 calc R U . . .
H7B H 0.3350 0.1944 -0.0237 0.047 Uiso 1 1 calc R U . . .
C8 C 0.2655(3) 0.1893(2) 0.0837(4) 0.0271(10) Uani 1 1 d . . . . .
C9 C 0.3197(3) 0.2409(3) 0.1786(4) 0.0306(11) Uani 1 1 d . . . . .
H9 H 0.3862 0.2493 0.1865 0.037 Uiso 1 1 calc R U . . .
C10 C 0.2794(3) 0.3137(3) 0.2052(4) 0.0291(10) Uani 1 1 d . . . . .
C12 C 0.1313(3) 0.2842(3) 0.0469(4) 0.0294(10) Uani 1 1 d . . . . .
C13 C 0.0411(4) 0.3139(3) -0.0162(4) 0.0371(12) Uani 1 1 d . . . . .
H13 H 0.0174 0.3594 0.0102 0.044 Uiso 1 1 calc R U . . .
C14 C -0.0138(4) 0.2768(3) -0.1177(4) 0.0418(13) Uani 1 1 d . . . . .
H14 H -0.0753 0.2975 -0.1623 0.050 Uiso 1 1 calc R U . . .
C15 C 0.0205(4) 0.2098(3) -0.1543(4) 0.0412(13) Uani 1 1 d . . . . .
C16 C 0.1094(4) 0.1785(3) -0.0893(4) 0.0326(11) Uani 1 1 d . . . . .
H16 H 0.1314 0.1314 -0.1146 0.039 Uiso 1 1 calc R U . . .
C17 C 0.1675(3) 0.2155(3) 0.0136(4) 0.0288(10) Uani 1 1 d . . . . .
C20 C -0.1081(4) 0.2095(3) -0.3345(5) 0.0567(17) Uani 1 1 d . . . . .
H20A H -0.1585 0.2099 -0.3068 0.085 Uiso 1 1 calc R U . . .
H20B H -0.1302 0.1805 -0.4071 0.085 Uiso 1 1 calc R U . . .
H20C H -0.0914 0.2660 -0.3447 0.085 Uiso 1 1 calc R U . . .
C21 C 0.2042(3) 0.1406(3) 0.3358(4) 0.0287(10) Uani 1 1 d . . . . .
H21 H 0.2136 0.1946 0.3756 0.034 Uiso 1 1 calc R U . . .
C22 C 0.1463(3) 0.1444(3) 0.2225(4) 0.0278(10) Uani 1 1 d . . . . .
H22 H 0.1224 0.2008 0.1956 0.033 Uiso 1 1 calc R U . . .
C23 C 0.0798(3) 0.0770(3) 0.1551(4) 0.0342(11) Uani 1 1 d . . . . .
H23A H 0.0241 0.1024 0.0943 0.041 Uiso 1 1 calc R U . . .
H23B H 0.0569 0.0469 0.2057 0.041 Uiso 1 1 calc R U . . .
C24 C 0.1248(3) 0.0156(3) 0.1015(4) 0.0312(11) Uani 1 1 d . . . . .
H24A H 0.0981 -0.0395 0.1020 0.037 Uiso 1 1 calc R U . . .
H24B H 0.1078 0.0313 0.0216 0.037 Uiso 1 1 calc R U . . .
C25 C 0.2306(3) 0.0116(3) 0.1617(4) 0.0274(10) Uani 1 1 d . . . . .
H25 H 0.2616 -0.0155 0.1161 0.033 Uiso 1 1 calc R U . . .
C26 C 0.2800(3) -0.0020(3) 0.2819(4) 0.0281(10) Uani 1 1 d . . . . .
H26 H 0.3381 -0.0367 0.3033 0.034 Uiso 1 1 calc R U . . .
C27 C 0.2274(4) -0.0126(3) 0.3580(4) 0.0380(12) Uani 1 1 d . . . . .
H27A H 0.2621 -0.0524 0.4186 0.046 Uiso 1 1 calc R U . . .
H27B H 0.1638 -0.0357 0.3130 0.046 Uiso 1 1 calc R U . . .
C28 C 0.2162(4) 0.0678(3) 0.4119(4) 0.0362(12) Uani 1 1 d . . . . .
H28A H 0.1604 0.0637 0.4310 0.043 Uiso 1 1 calc R U . . .
H28B H 0.2728 0.0763 0.4833 0.043 Uiso 1 1 calc R U . . .
N2 N 0.4878(3) 0.0453(2) 0.2458(4) 0.0463(12) Uani 1 1 d . . . . .
N5 N 0.4010(3) 0.1101(2) 0.0958(4) 0.0387(10) Uani 1 1 d . . . . .
O11 O 0.1840(2) 0.32812(18) 0.1459(3) 0.0303(7) Uani 1 1 d . . . . .
O18 O 0.3212(2) 0.36507(19) 0.2768(3) 0.0347(8) Uani 1 1 d . . . . .
O19 O -0.0275(3) 0.1692(2) -0.2550(3) 0.0507(10) Uani 1 1 d . . . . .
Cl1 Cl 0.41673(9) 0.16022(8) 0.43287(11) 0.0427(3) Uani 1 1 d . . . . .
Ir1 Ir 0.29863(2) 0.12185(2) 0.24078(2) 0.02341(5) Uani 1 1 d . . . . .

loop_
_atom_site_aniso_label
_atom_site_aniso_U_11
_atom_site_aniso_U_22
_atom_site_aniso_U_33
_atom_site_aniso_U_23
_atom_site_aniso_U_13
_atom_site_aniso_U_12
C92A 0.040(9) 0.043(9) 0.038(9) -0.010(7) 0.012(8) -0.006(7)
Cl5A 0.048(3) 0.035(2) 0.043(3) -0.0087(19) 0.001(2) -0.0029(19)
Cl6A 0.062(3) 0.068(3) 0.047(3) -0.004(2) 0.025(3) 0.019(3)
Cl7A 0.038(2) 0.033(2) 0.050(2) -0.0071(17) 0.0080(18) 0.0008(15)
C92B 0.035(4) 0.028(4) 0.046(5) -0.013(4) 0.008(4) 0.001(4)
Cl5B 0.0592(18) 0.078(2) 0.0525(18) 0.0320(16) 0.0177(16) 0.0138(16)
Cl6B 0.0896(18) 0.0259(10) 0.0656(15) 0.0025(10) 0.0350(14) -0.0061(11)
Cl7B 0.083(2) 0.080(2) 0.075(2) -0.0146(16) -0.0109(17) -0.0418(17)
Cl2A 0.039(4) 0.056(6) 0.066(5) -0.014(4) 0.035(4) -0.008(3)
Cl3A 0.049(5) 0.041(3) 0.037(5) -0.003(4) 0.026(4) 0.001(3)
Cl4A 0.047(4) 0.038(3) 0.029(4) 0.006(3) 0.010(3) -0.001(2)
Cl2B 0.057(3) 0.028(2) 0.109(5) 0.014(3) 0.051(3) 0.004(2)
Cl3B 0.047(3) 0.051(2) 0.058(4) -0.016(3) 0.033(3) -0.0160(18)
Cl4B 0.135(5) 0.059(3) 0.0387(18) -0.0071(19) 0.032(3) -0.041(3)
C1 0.021(2) 0.014(2) 0.061(4) -0.007(2) 0.007(2) 0.0013(17)
C3 0.031(3) 0.043(4) 0.134(7) -0.024(4) 0.045(4) 0.000(3)
C4 0.054(4) 0.032(3) 0.125(6) -0.006(4) 0.066(4) 0.002(3)
C6 0.031(3) 0.039(3) 0.083(5) -0.018(3) -0.017(3) 0.014(2)
C7 0.052(3) 0.027(3) 0.057(3) 0.006(2) 0.040(3) 0.008(2)
C8 0.035(3) 0.013(2) 0.038(3) 0.0024(19) 0.020(2) 0.0036(18)
C9 0.025(2) 0.016(2) 0.052(3) 0.004(2) 0.017(2) 0.0023(18)
C10 0.033(3) 0.020(2) 0.035(3) 0.004(2) 0.015(2) 0.0015(19)
C12 0.037(3) 0.019(2) 0.031(3) -0.0011(19) 0.013(2) 0.0062(19)
C13 0.041(3) 0.025(2) 0.039(3) 0.000(2) 0.010(2) 0.010(2)
C14 0.043(3) 0.028(3) 0.041(3) 0.001(2) 0.004(3) 0.011(2)
C15 0.059(4) 0.024(3) 0.031(3) 0.002(2) 0.009(3) 0.004(2)
C16 0.047(3) 0.020(2) 0.032(3) 0.002(2) 0.018(2) 0.005(2)
C17 0.038(3) 0.018(2) 0.032(3) 0.0043(19) 0.016(2) 0.0041(19)
C20 0.067(4) 0.034(3) 0.042(3) -0.003(3) -0.006(3) 0.001(3)
C21 0.032(2) 0.028(2) 0.029(2) -0.005(2) 0.015(2) 0.0007(19)
C22 0.023(2) 0.031(3) 0.034(3) 0.000(2) 0.016(2) 0.0025(18)
C23 0.023(2) 0.046(3) 0.030(3) -0.003(2) 0.007(2) -0.007(2)
C24 0.029(3) 0.030(3) 0.030(3) -0.002(2) 0.006(2) -0.007(2)
C25 0.031(2) 0.018(2) 0.032(3) -0.0057(19) 0.012(2) -0.0058(18)
C26 0.031(2) 0.016(2) 0.030(3) 0.0008(19) 0.005(2) -0.0008(18)
C27 0.050(3) 0.026(3) 0.031(3) 0.001(2) 0.010(2) -0.005(2)
C28 0.047(3) 0.032(3) 0.025(3) -0.001(2) 0.011(2) -0.002(2)
N2 0.025(2) 0.023(2) 0.074(3) -0.013(2) 0.002(2) 0.0044(17)
N5 0.036(2) 0.024(2) 0.067(3) 0.001(2) 0.032(2) 0.0037(17)
O11 0.0301(17) 0.0251(17) 0.0316(18) -0.0026(14) 0.0082(15) 0.0076(13)
O18 0.0393(19) 0.0226(17) 0.0383(19) -0.0013(15) 0.0117(16) 0.0031(14)
O19 0.071(3) 0.0296(19) 0.033(2) -0.0048(16) 0.0019(19) 0.0097(19)
Cl1 0.0311(6) 0.0332(6) 0.0420(7) -0.0123(6) -0.0076(6) 0.0034(5)
Ir1 0.01823(8) 0.01657(8) 0.02935(9) -0.00062(8) 0.00336(6) 0.00110(7)

loop_
_atom_type_symbol
_atom_type_description
_atom_type_scat_dispersion_real
_atom_type_scat_dispersion_imag
_atom_type_scat_source
C C 0.0033 0.0016 'International Tables Vol C Tables 4.2.6.8 and 6.1.1.4'
H H 0.0000 0.0000 'International Tables Vol C Tables 4.2.6.8 and 6.1.1.4'
N N 0.0061 0.0033 'International Tables Vol C Tables 4.2.6.8 and 6.1.1.4'
O O 0.0106 0.0060 'International Tables Vol C Tables 4.2.6.8 and 6.1.1.4'
Cl Cl 0.1484 0.1585 'International Tables Vol C Tables 4.2.6.8 and 6.1.1.4'
Ir Ir -1.4442 7.9887 'International Tables Vol C Tables 4.2.6.8 and 6.1.1.4'

loop_
_geom_angle_atom_site_label_1
_geom_angle_atom_site_label_2
_geom_angle_atom_site_label_3
_geom_angle
_geom_angle_site_symmetry_1
_geom_angle_site_symmetry_3
_geom_angle_publ_flag
Cl6A C92A Cl5A 110.4(7) . . ?
Cl6A C92A Cl7A 113.3(7) . . ?
Cl5A C92A Cl7A 112.2(6) . . ?
Cl6A C92A H92A 106.8 . . ?
Cl5A C92A H92A 106.8 . . ?
Cl7A C92A H92A 106.8 . . ?
Cl6B C92B Cl5B 111.5(5) . . ?
Cl6B C92B Cl7B 110.9(4) . . ?
Cl5B C92B Cl7B 111.7(4) . . ?
Cl6B C92B H92B 107.5 . . ?
Cl5B C92B H92B 107.5 . . ?
Cl7B C92B H92B 107.5 . . ?
Cl4A C91A Cl2A 109.8(9) . . ?
Cl4A C91A Cl3A 110.9(8) . . ?
Cl2A C91A Cl3A 109.5(9) . . ?
Cl4A C91A H91A 108.9 . . ?
Cl2A C91A H91A 108.9 . . ?
Cl3A C91A H91A 108.9 . . ?
Cl2B C91B Cl4B 110.8(6) . . ?
Cl2B C91B Cl3B 110.6(6) . . ?
Cl4B C91B Cl3B 110.2(5) . . ?
Cl2B C91B H91B 108.4 . . ?
Cl4B C91B H91B 108.4 . . ?
Cl3B C91B H91B 108.4 . . ?
N2 C1 N5 104.2(4) . . ?
N2 C1 Ir1 138.0(4) . . ?
N5 C1 Ir1 117.7(3) . . ?
C4 C3 N2 107.9(5) . . ?
C4 C3 H3 126.1 . . ?
N2 C3 H3 126.1 . . ?
C3 C4 N5 106.4(6) . . ?
C3 C4 H4 126.8 . . ?
N5 C4 H4 126.8 . . ?
N2 C6 H6A 109.5 . . ?
N2 C6 H6B 109.5 . . ?
H6A C6 H6B 109.5 . . ?
N2 C6 H6C 109.5 . . ?
H6A C6 H6C 109.5 . . ?
H6B C6 H6C 109.5 . . ?
N5 C7 C8 109.0(4) . . ?
N5 C7 H7A 109.9 . . ?
C8 C7 H7A 109.9 . . ?
N5 C7 H7B 109.9 . . ?
C8 C7 H7B 109.9 . . ?
H7A C7 H7B 108.3 . . ?
C9 C8 C17 116.8(4) . . ?
C9 C8 C7 117.5(4) . . ?
C17 C8 C7 114.5(4) . . ?
C9 C8 Ir1 70.5(3) . . ?
C17 C8 Ir1 120.8(3) . . ?
C7 C8 Ir1 109.8(3) . . ?
C8 C9 C10 121.6(4) . . ?
C8 C9 Ir1 70.8(2) . . ?
C10 C9 Ir1 120.2(3) . . ?
C8 C9 H9 112.7 . . ?
C10 C9 H9 112.7 . . ?
Ir1 C9 H9 112.7 . . ?
O18 C10 O11 114.9(4) . . ?
O18 C10 C9 126.7(4) . . ?
O11 C10 C9 118.3(4) . . ?
C13 C12 C17 122.2(4) . . ?
C13 C12 O11 115.5(4) . . ?
C17 C12 O11 122.3(4) . . ?
C14 C13 C12 119.4(4) . . ?
C14 C13 H13 120.3 . . ?
C12 C13 H13 120.3 . . ?
C13 C14 C15 120.0(5) . . ?
C13 C14 H14 120.0 . . ?
C15 C14 H14 120.0 . . ?
O19 C15 C14 124.8(5) . . ?
O19 C15 C16 114.6(4) . . ?
C14 C15 C16 120.6(5) . . ?
C15 C16 C17 120.8(4) . . ?
C15 C16 H16 119.6 . . ?
C17 C16 H16 119.6 . . ?
C12 C17 C16 117.1(4) . . ?
C12 C17 C8 118.8(4) . . ?
C16 C17 C8 124.0(4) . . ?
O19 C20 H20A 109.5 . . ?
O19 C20 H20B 109.5 . . ?
H20A C20 H20B 109.5 . . ?
O19 C20 H20C 109.5 . . ?
H20A C20 H20C 109.5 . . ?
H20B C20 H20C 109.5 . . ?
C22 C21 C28 125.9(4) . . ?
C22 C21 Ir1 73.4(2) . . ?
C28 C21 Ir1 108.0(3) . . ?
C22 C21 H21 113.9 . . ?
C28 C21 H21 113.9 . . ?
Ir1 C21 H21 113.9 . . ?
C21 C22 C23 125.3(4) . . ?
C21 C22 Ir1 71.6(3) . . ?
C23 C22 Ir1 111.7(3) . . ?
C21 C22 H22 113.6 . . ?
C23 C22 H22 113.6 . . ?
Ir1 C22 H22 113.6 . . ?
C22 C23 C24 114.1(4) . . ?
C22 C23 H23A 108.7 . . ?
C24 C23 H23A 108.7 . . ?
C22 C23 H23B 108.7 . . ?
C24 C23 H23B 108.7 . . ?
H23A C23 H23B 107.6 . . ?
C25 C24 C23 113.1(4) . . ?
C25 C24 H24A 109.0 . . ?
C23 C24 H24A 109.0 . . ?
C25 C24 H24B 109.0 . . ?
C23 C24 H24B 109.0 . . ?
H24A C24 H24B 107.8 . . ?
C26 C25 C24 123.7(4) . . ?
C26 C25 Ir1 70.7(2) . . ?
C24 C25 Ir1 115.7(3) . . ?
C26 C25 H25 113.3 . . ?
C24 C25 H25 113.3 . . ?
Ir1 C25 H25 113.3 . . ?
C25 C26 C27 121.7(4) . . ?
C25 C26 Ir1 69.7(2) . . ?
C27 C26 Ir1 115.5(3) . . ?
C25 C26 H26 114.2 . . ?
C27 C26 H26 114.2 . . ?
Ir1 C26 H26 114.2 . . ?
C26 C27 C28 112.7(4) . . ?
C26 C27 H27A 109.1 . . ?
C28 C27 H27A 109.1 . . ?
C26 C27 H27B 109.1 . . ?
C28 C27 H27B 109.1 . . ?
H27A C27 H27B 107.8 . . ?
C21 C28 C27 112.8(4) . . ?
C21 C28 H28A 109.0 . . ?
C27 C28 H28A 109.0 . . ?
C21 C28 H28B 109.0 . . ?
C27 C28 H28B 109.0 . . ?
H28A C28 H28B 107.8 . . ?
C1 N2 C3 109.7(5) . . ?
C1 N2 C6 126.9(5) . . ?
C3 N2 C6 123.4(5) . . ?
C1 N5 C4 111.8(5) . . ?
C1 N5 C7 119.3(4) . . ?
C4 N5 C7 128.5(5) . . ?
C10 O11 C12 121.0(3) . . ?
C15 O19 C20 116.1(4) . . ?
C1 Ir1 C25 87.07(18) . . ?
C1 Ir1 C26 91.27(18) . . ?
C25 Ir1 C26 39.55(16) . . ?
C1 Ir1 C9 82.97(18) . . ?
C25 Ir1 C9 134.19(18) . . ?
C26 Ir1 C9 172.08(18) . . ?
C1 Ir1 C8 78.31(19) . . ?
C25 Ir1 C8 95.55(17) . . ?
C26 Ir1 C8 134.77(16) . . ?
C9 Ir1 C8 38.65(17) . . ?
C1 Ir1 C21 163.04(19) . . ?
C25 Ir1 C21 94.22(17) . . ?
C26 Ir1 C21 79.27(17) . . ?
C9 Ir1 C21 107.62(17) . . ?
C8 Ir1 C21 118.29(16) . . ?
C1 Ir1 C22 159.62(18) . . ?
C25 Ir1 C22 78.46(17) . . ?
C26 Ir1 C22 86.68(17) . . ?
C9 Ir1 C22 96.82(16) . . ?
C8 Ir1 C22 88.79(16) . . ?
C21 Ir1 C22 34.96(15) . . ?
C1 Ir1 Cl1 88.78(15) . . ?
C25 Ir1 Cl1 135.34(13) . . ?
C26 Ir1 Cl1 96.20(12) . . ?
C9 Ir1 Cl1 89.14(13) . . ?
C8 Ir1 Cl1 126.95(12) . . ?
C21 Ir1 Cl1 78.41(12) . . ?
C22 Ir1 Cl1 111.60(12) . . ?

loop_
_geom_bond_atom_site_label_1
_geom_bond_atom_site_label_2
_geom_bond_distance
_geom_bond_site_symmetry_2
_geom_bond_publ_flag
C92A Cl6A 1.739(10) . ?
C92A Cl5A 1.750(10) . ?
C92A Cl7A 1.759(11) . ?
C92A H92A 1.0000 . ?
C92B Cl6B 1.712(7) . ?
C92B Cl5B 1.743(8) . ?
C92B Cl7B 1.745(7) . ?
C92B H92B 1.0000 . ?
C91A Cl4A 1.748(12) . ?
C91A Cl2A 1.757(12) . ?
C91A Cl3A 1.764(12) . ?
C91A H91A 1.0000 . ?
C91B Cl2B 1.741(9) . ?
C91B Cl4B 1.750(9) . ?
C91B Cl3B 1.756(9) . ?
C91B H91B 1.0000 . ?
C1 N2 1.352(6) . ?
C1 N5 1.355(7) . ?
C1 Ir1 2.015(5) . ?
C3 C4 1.322(9) . ?
C3 N2 1.395(8) . ?
C3 H3 0.9500 . ?
C4 N5 1.369(6) . ?
C4 H4 0.9500 . ?
C6 N2 1.461(7) . ?
C6 H6A 0.9800 . ?
C6 H6B 0.9800 . ?
C6 H6C 0.9800 . ?
C7 N5 1.445(6) . ?
C7 C8 1.514(6) . ?
C7 H7A 0.9900 . ?
C7 H7B 0.9900 . ?
C8 C9 1.441(6) . ?
C8 C17 1.477(6) . ?
C8 Ir1 2.179(4) . ?
C9 C10 1.446(6) . ?
C9 Ir1 2.176(4) . ?
C9 H9 1.0000 . ?
C10 O18 1.221(5) . ?
C10 O11 1.377(5) . ?
C12 C13 1.384(6) . ?
C12 C17 1.396(6) . ?
C12 O11 1.403(5) . ?
C13 C14 1.380(7) . ?
C13 H13 0.9500 . ?
C14 C15 1.380(7) . ?
C14 H14 0.9500 . ?
C15 O19 1.379(6) . ?
C15 C16 1.384(7) . ?
C16 C17 1.403(6) . ?
C16 H16 0.9500 . ?
C20 O19 1.414(6) . ?
C20 H20A 0.9800 . ?
C20 H20B 0.9800 . ?
C20 H20C 0.9800 . ?
C21 C22 1.373(6) . ?
C21 C28 1.506(6) . ?
C21 Ir1 2.274(4) . ?
C21 H21 1.0000 . ?
C22 C23 1.515(6) . ?
C22 Ir1 2.296(4) . ?
C22 H22 1.0000 . ?
C23 C24 1.534(6) . ?
C23 H23A 0.9900 . ?
C23 H23B 0.9900 . ?
C24 C25 1.500(6) . ?
C24 H24A 0.9900 . ?
C24 H24B 0.9900 . ?
C25 C26 1.442(6) . ?
C25 Ir1 2.125(4) . ?
C25 H25 1.0000 . ?
C26 C27 1.518(7) . ?
C26 Ir1 2.138(4) . ?
C26 H26 1.0000 . ?
C27 C28 1.528(6) . ?
C27 H27A 0.9900 . ?
C27 H27B 0.9900 . ?
C28 H28A 0.9900 . ?
C28 H28B 0.9900 . ?
Cl1 Ir1 2.4917(12) . ?
